data_7214551
loop_
_publ_author_name
'He, Xiang'
'Lu, Xiao-Peng'
'Tian, Yu-Yang'
'Li, Ming-Xing'
'Zhu, Shourong'
'Xing, Feifei'
'Morris, Russell E.'

_publ_section_title
;
 Controlling interpenetration in metal--organic frameworks by tuning the
 conformations of flexible bis(triazole) ligands
;
_journal_issue 45
_journal_name_full CrystEngComm
_journal_page_first 9437
_journal_paper_doi 10.1039/c3ce40445e
_journal_volume 15
_journal_year 2013
_chemical_formula_sum 'C42 H42 N6 O16 Zn2'
_chemical_formula_weight 1017.56
_chemical_name_systematic
;
?
;
_space_group_IT_number 15
_symmetry_cell_setting monoclinic
_symmetry_space_group_name_Hall '-C 2yc'
_symmetry_space_group_name_H-M 'C 1 2/c 1'
_atom_sites_solution_hydrogens geom
_atom_sites_solution_primary direct
_atom_sites_solution_secondary difmap
_audit_creation_method SHELXL-97
_cell_angle_alpha 90.00
_cell_angle_beta 103.9250(10)
_cell_angle_gamma 90.00
_cell_formula_units_Z 4
_cell_length_a 20.3296(18)
_cell_length_b 10.0183(9)
_cell_length_c 20.7795(19)
_cell_measurement_temperature 296(2)
_cell_volume 4107.7(6)
_computing_structure_refinement 'SHELXL-97 (Sheldrick, 2008)'
_computing_structure_solution 'SHELXS-97 (Sheldrick, 2008)'
_diffrn_ambient_temperature 296(2)
_diffrn_measured_fraction_theta_full 0.997
_diffrn_measured_fraction_theta_max 0.997
_diffrn_radiation_monochromator graphite
_diffrn_radiation_source 'fine-focus sealed tube'
_diffrn_radiation_type MoK\a
_diffrn_radiation_wavelength 0.71073
_diffrn_reflns_av_R_equivalents 0.0438
_diffrn_reflns_av_sigmaI/netI 0.0605
_diffrn_reflns_limit_h_max 20
_diffrn_reflns_limit_h_min -26
_diffrn_reflns_limit_k_max 12
_diffrn_reflns_limit_k_min -12
_diffrn_reflns_limit_l_max 24
_diffrn_reflns_limit_l_min -27
_diffrn_reflns_number 12547
_diffrn_reflns_theta_full 27.49
_diffrn_reflns_theta_max 27.49
_diffrn_reflns_theta_min 2.02
_exptl_absorpt_coefficient_mu 1.253
_exptl_absorpt_correction_T_max 0.9516
_exptl_absorpt_correction_T_min 0.8745
_exptl_absorpt_correction_type multi-scan
_exptl_absorpt_process_details 'SADABS (Sheldrick,1996)'
_exptl_crystal_density_diffrn 1.645
_exptl_crystal_density_method 'not measured'
_exptl_crystal_F_000 2096
_exptl_crystal_size_max 0.11
_exptl_crystal_size_mid 0.06
_exptl_crystal_size_min 0.04
_refine_diff_density_max 0.484
_refine_diff_density_min -0.592
_refine_diff_density_rms 0.088
_refine_ls_extinction_method none
_refine_ls_goodness_of_fit_ref 1.072
_refine_ls_hydrogen_treatment mixed
_refine_ls_matrix_type full
_refine_ls_number_parameters 298
_refine_ls_number_reflns 4709
_refine_ls_number_restraints 0
_refine_ls_restrained_S_all 1.072
_refine_ls_R_factor_all 0.0853
_refine_ls_R_factor_gt 0.0602
_refine_ls_shift/su_max 0.000
_refine_ls_shift/su_mean 0.000
_refine_ls_structure_factor_coef Fsqd
_refine_ls_weighting_details 'calc w=1/[\s^2^(Fo^2^)+(0.0600P)^2^+8.0033P] where P=(Fo^2^+2Fc^2^)/3'
_refine_ls_weighting_scheme calc
_refine_ls_wR_factor_gt 0.1417
_refine_ls_wR_factor_ref 0.1617
_reflns_number_gt 3372
_reflns_number_total 4709
_reflns_threshold_expression >2sigma(I)
_cod_data_source_file c3ce40445e.txt
_cod_data_source_block dy
_cod_original_sg_symbol_H-M C2/c
_cod_database_code 7214551

loop_
_symmetry_equiv_pos_as_xyz
'x, y, z'
'-x, y, -z+1/2'
'x+1/2, y+1/2, z'
'-x+1/2, y+1/2, -z+1/2'
'-x, -y, -z'
'x, -y, z-1/2'
'-x+1/2, -y+1/2, -z'
'x+1/2, -y+1/2, z-1/2'

loop_
_atom_site_label
_atom_site_type_symbol
_atom_site_fract_x
_atom_site_fract_y
_atom_site_fract_z
_atom_site_U_iso_or_equiv
_atom_site_adp_type
_atom_site_occupancy
_atom_site_symmetry_multiplicity
_atom_site_calc_flag
_atom_site_refinement_flags
C1 C 0.1262(2) 0.8426(4) 0.2327(2) 0.0339(9) Uani 1 1 d .
C2 C 0.08128(19) 0.7250(4) 0.20726(19) 0.0306(8) Uani 1 1 d .
C3 C 0.01666(19) 0.7456(4) 0.1658(2) 0.0337(9) Uani 1 1 d .
H3 H 0.0016 0.8318 0.1538 0.040 Uiso 1 1 calc R
C4 C -0.02455(19) 0.6373(4) 0.1429(2) 0.0324(8) Uani 1 1 d .
C5 C -0.00229(19) 0.5085(4) 0.1614(2) 0.0335(9) Uani 1 1 d .
H5 H -0.0303 0.4361 0.1460 0.040 Uiso 1 1 calc R
C6 C 0.06148(19) 0.4873(4) 0.2025(2) 0.0320(8) Uani 1 1 d .
C7 C 0.10308(19) 0.5965(4) 0.2259(2) 0.0331(9) Uani 1 1 d .
H7 H 0.1456 0.5829 0.2542 0.040 Uiso 1 1 calc R
C8 C 0.0847(2) 0.3480(4) 0.2235(2) 0.0373(9) Uani 1 1 d .
C9 C -0.1157(2) 0.7794(4) 0.0859(2) 0.0405(10) Uani 1 1 d .
H9A H -0.0866 0.8291 0.0637 0.049 Uiso 1 1 calc R
H9B H -0.1183 0.8272 0.1258 0.049 Uiso 1 1 calc R
C10 C -0.1849(2) 0.7643(4) 0.0411(2) 0.0373(9) Uani 1 1 d .
C11 C -0.1950(2) 0.7596(4) -0.0270(2) 0.0448(11) Uani 1 1 d .
H11 H -0.1579 0.7667 -0.0457 0.054 Uiso 1 1 calc R
C12 C -0.2409(2) 0.7557(4) 0.0680(2) 0.0438(10) Uani 1 1 d .
H12 H -0.2353 0.7602 0.1137 0.053 Uiso 1 1 calc R
C13 C 0.1945(2) 1.1102(4) 0.4202(2) 0.0435(10) Uani 1 1 d .
H13 H 0.1529 1.1285 0.4295 0.052 Uiso 1 1 calc R
C14 C 0.2684(2) 1.0681(5) 0.3669(2) 0.0481(11) Uani 1 1 d .
H14 H 0.2898 1.0508 0.3330 0.058 Uiso 1 1 calc R
C15 C 0.3720(2) 1.0612(6) 0.4617(3) 0.0597(14) Uani 1 1 d .
H15A H 0.3934 1.0084 0.4333 0.072 Uiso 1 1 calc R
H15B H 0.3782 1.0148 0.5037 0.072 Uiso 1 1 calc R
C16 C 0.4067(2) 1.1953(5) 0.4737(2) 0.0496(12) Uani 1 1 d .
C17 C 0.3813(2) 1.3096(5) 0.4398(3) 0.0563(13) Uani 1 1 d .
H17 H 0.3392 1.3074 0.4099 0.068 Uiso 1 1 calc R
C18 C 0.4175(2) 1.4269(5) 0.4497(3) 0.0574(13) Uani 1 1 d .
H18 H 0.3994 1.5020 0.4255 0.069 Uiso 1 1 calc R
C19 C 0.4804(2) 1.4370(5) 0.4951(2) 0.0483(12) Uani 1 1 d .
C20 C 0.5043(2) 1.3206(6) 0.5304(3) 0.0647(16) Uani 1 1 d .
H20 H 0.5455 1.3226 0.5619 0.078 Uiso 1 1 calc R
C21 C 0.4680(2) 1.2034(6) 0.5192(3) 0.0638(16) Uani 1 1 d .
H21 H 0.4854 1.1277 0.5432 0.077 Uiso 1 1 calc R
N1 N 0.20357(18) 1.0922(3) 0.35809(19) 0.0416(9) Uani 1 1 d .
N2 N 0.2523(2) 1.0984(4) 0.4661(2) 0.0563(11) Uani 1 1 d .
N3 N 0.29940(18) 1.0719(4) 0.4310(2) 0.0480(9) Uani 1 1 d .
O1 O 0.18654(15) 0.8262(3) 0.25932(17) 0.0502(8) Uani 1 1 d .
O2 O 0.09578(14) 0.9550(3) 0.22454(16) 0.0455(8) Uani 1 1 d .
O3 O 0.13204(15) 0.3301(3) 0.27385(17) 0.0525(9) Uani 1 1 d .
O4 O 0.05586(15) 0.2514(3) 0.19014(18) 0.0506(8) Uani 1 1 d .
O5 O -0.08877(14) 0.6470(3) 0.10243(16) 0.0441(8) Uani 1 1 d .
O6 O 0.21039(16) 1.1417(3) 0.21366(18) 0.0528(8) Uani 1 1 d .
O7 O 0.05564(18) 1.0978(4) 0.3254(2) 0.0643(10) Uani 1 1 d .
O8 O 0.2641(2) 0.9576(4) 0.1369(2) 0.0830(13) Uani 1 1 d .
Zn1 Zn 0.13511(2) 1.12036(4) 0.26855(3) 0.03776(18) Uani 1 1 d .

loop_
_atom_site_aniso_label
_atom_site_aniso_U_11
_atom_site_aniso_U_22
_atom_site_aniso_U_33
_atom_site_aniso_U_23
_atom_site_aniso_U_13
_atom_site_aniso_U_12
C1 0.036(2) 0.0255(19) 0.037(2) -0.0011(16) 0.0036(17) -0.0014(16)
C2 0.031(2) 0.0247(18) 0.035(2) -0.0035(15) 0.0049(16) -0.0006(15)
C3 0.032(2) 0.027(2) 0.037(2) -0.0003(15) -0.0010(16) 0.0025(15)
C4 0.0269(19) 0.031(2) 0.036(2) 0.0005(16) -0.0002(16) 0.0014(15)
C5 0.031(2) 0.0235(19) 0.042(2) -0.0020(16) 0.0021(17) 0.0007(15)
C6 0.033(2) 0.0246(19) 0.038(2) -0.0001(15) 0.0078(16) 0.0032(15)
C7 0.0255(19) 0.0286(19) 0.042(2) -0.0035(16) 0.0028(16) -0.0004(15)
C8 0.032(2) 0.028(2) 0.053(3) 0.0019(18) 0.0115(19) -0.0001(16)
C9 0.036(2) 0.026(2) 0.054(3) 0.0046(18) -0.0013(19) 0.0029(17)
C10 0.031(2) 0.027(2) 0.048(3) 0.0036(17) -0.0017(18) 0.0021(16)
C11 0.036(2) 0.050(3) 0.047(3) 0.004(2) 0.0074(19) -0.003(2)
C12 0.039(2) 0.051(3) 0.038(2) 0.0040(19) 0.0025(18) -0.003(2)
C13 0.038(2) 0.048(3) 0.044(3) -0.0040(19) 0.008(2) 0.005(2)
C14 0.038(2) 0.055(3) 0.048(3) 0.005(2) 0.006(2) 0.010(2)
C15 0.041(3) 0.069(4) 0.059(3) 0.005(3) -0.007(2) 0.010(2)
C16 0.035(2) 0.068(3) 0.041(3) 0.002(2) 0.0022(19) 0.005(2)
C17 0.046(3) 0.061(3) 0.051(3) -0.010(2) -0.010(2) 0.016(2)
C18 0.051(3) 0.056(3) 0.052(3) -0.007(2) -0.013(2) 0.016(2)
C19 0.029(2) 0.076(4) 0.038(2) 0.000(2) 0.0041(18) 0.007(2)
C20 0.030(2) 0.104(5) 0.054(3) 0.032(3) -0.002(2) -0.002(3)
C21 0.039(3) 0.088(4) 0.058(3) 0.037(3) 0.000(2) -0.005(3)
N1 0.036(2) 0.0320(19) 0.053(2) 0.0003(16) 0.0024(16) 0.0044(15)
N2 0.060(3) 0.054(3) 0.054(3) -0.007(2) 0.011(2) 0.000(2)
N3 0.038(2) 0.054(2) 0.048(2) 0.0030(18) 0.0014(17) 0.0077(18)
O1 0.0333(16) 0.0369(17) 0.071(2) -0.0053(15) -0.0066(15) -0.0020(13)
O2 0.0381(16) 0.0274(15) 0.062(2) 0.0000(14) -0.0052(14) 0.0005(12)
O3 0.050(2) 0.0334(17) 0.063(2) 0.0059(15) -0.0071(16) 0.0105(14)
O4 0.0429(17) 0.0227(15) 0.082(3) 0.0014(14) 0.0059(16) -0.0034(13)
O5 0.0295(15) 0.0278(15) 0.063(2) 0.0003(13) -0.0114(13) 0.0001(12)
O6 0.0467(19) 0.049(2) 0.065(2) -0.0036(16) 0.0172(17) -0.0109(15)
O7 0.054(2) 0.066(2) 0.079(3) 0.0219(19) 0.0268(19) 0.0196(18)
O8 0.093(3) 0.060(3) 0.080(3) -0.009(2) -0.011(2) 0.008(2)
Zn1 0.0345(3) 0.0239(3) 0.0498(3) 0.00040(19) 0.0001(2) -0.00060(19)

loop_
_atom_type_symbol
_atom_type_description
_atom_type_scat_dispersion_real
_atom_type_scat_dispersion_imag
_atom_type_scat_source
C C 0.0033 0.0016 'International Tables Vol C Tables 4.2.6.8 and 6.1.1.4'
H H 0.0000 0.0000 'International Tables Vol C Tables 4.2.6.8 and 6.1.1.4'
N N 0.0061 0.0033 'International Tables Vol C Tables 4.2.6.8 and 6.1.1.4'
O O 0.0106 0.0060 'International Tables Vol C Tables 4.2.6.8 and 6.1.1.4'
Zn Zn 0.2839 1.4301 'International Tables Vol C Tables 4.2.6.8 and 6.1.1.4'

loop_
_geom_angle_atom_site_label_1
_geom_angle_atom_site_label_2
_geom_angle_atom_site_label_3
_geom_angle
_geom_angle_site_symmetry_1
_geom_angle_site_symmetry_3
O1 C1 O2 125.3(4) . .
O1 C1 C2 120.5(4) . .
O2 C1 C2 114.2(3) . .
C7 C2 C3 119.9(3) . .
C7 C2 C1 120.1(3) . .
C3 C2 C1 120.0(3) . .
C4 C3 C2 119.8(3) . .
O5 C4 C3 124.2(3) . .
O5 C4 C5 115.6(3) . .
C3 C4 C5 120.2(4) . .
C6 C5 C4 120.4(4) . .
C5 C6 C7 119.5(3) . .
C5 C6 C8 120.2(3) . .
C7 C6 C8 120.3(4) . .
C2 C7 C6 120.2(4) . .
O4 C8 O3 121.0(4) . .
O4 C8 C6 119.0(4) . .
O3 C8 C6 120.0(4) . .
O4 C8 Zn1 67.0(2) . 1_545
O3 C8 Zn1 54.0(2) . 1_545
C6 C8 Zn1 173.9(3) . 1_545
O5 C9 C10 107.5(3) . .
C11 C10 C12 118.6(4) . .
C11 C10 C9 121.7(4) . .
C12 C10 C9 119.7(4) . .
C12 C11 C10 121.3(4) 7_465 .
C11 C12 C10 120.1(4) 7_465 .
N2 C13 N1 111.8(4) . .
N1 C14 N3 110.7(4) . .
N3 C15 C16 112.9(4) . .
C21 C16 C17 118.0(5) . .
C21 C16 C15 118.5(5) . .
C17 C16 C15 123.6(4) . .
C16 C17 C18 120.9(5) . .
C17 C18 C19 122.2(5) . .
C18 C19 C20 116.0(5) . .
C18 C19 C19 122.0(6) . 5_686
C20 C19 C19 121.9(5) . 5_686
C21 C20 C19 121.1(4) . .
C16 C21 C20 121.8(5) . .
C14 N1 C13 104.7(4) . .
C14 N1 Zn1 126.2(3) . .
C13 N1 Zn1 128.6(3) . .
C13 N2 N3 104.4(4) . .
C14 N3 N2 108.5(4) . .
C14 N3 C15 128.3(4) . .
N2 N3 C15 123.0(4) . .
C1 O2 Zn1 123.5(3) . .
C8 O3 Zn1 97.2(3) . 1_545
C8 O4 Zn1 84.1(3) . 1_545
C4 O5 C9 117.4(3) . .
O2 Zn1 N1 114.57(13) . .
O2 Zn1 O3 148.32(12) . 1_565
N1 Zn1 O3 96.40(13) . 1_565
O2 Zn1 O6 95.73(13) . .
N1 Zn1 O6 94.66(14) . .
O3 Zn1 O6 87.82(13) 1_565 .
O2 Zn1 O7 84.00(14) . .
N1 Zn1 O7 85.74(15) . .
O3 Zn1 O7 92.25(13) 1_565 .
O6 Zn1 O7 179.59(14) . .
O2 Zn1 O4 90.78(11) . 1_565
N1 Zn1 O4 152.93(13) . 1_565
O3 Zn1 O4 57.59(11) 1_565 1_565
O6 Zn1 O4 91.90(13) . 1_565
O7 Zn1 O4 87.79(12) . 1_565
O2 Zn1 C8 119.62(13) . 1_565
N1 Zn1 C8 124.89(14) . 1_565
O3 Zn1 C8 28.76(12) 1_565 1_565
O6 Zn1 C8 89.46(13) . 1_565
O7 Zn1 C8 90.40(13) . 1_565
O4 Zn1 C8 28.84(11) 1_565 1_565

loop_
_geom_bond_atom_site_label_1
_geom_bond_atom_site_label_2
_geom_bond_distance
_geom_bond_site_symmetry_2
C1 O1 1.230(5) .
C1 O2 1.276(5) .
C1 C2 1.507(5) .
C2 C7 1.386(5) .
C2 C3 1.402(5) .
C3 C4 1.383(5) .
C4 O5 1.375(5) .
C4 C5 1.391(5) .
C5 C6 1.387(5) .
C6 C7 1.396(5) .
C6 C8 1.504(5) .
C8 O4 1.252(5) .
C8 O3 1.252(5) .
C8 Zn1 2.582(4) 1_545
C9 O5 1.444(4) .
C9 C10 1.497(5) .
C10 C11 1.382(6) .
C10 C12 1.386(6) .
C11 C12 1.384(6) 7_465
C12 C11 1.384(6) 7_465
C13 N2 1.327(6) .
C13 N1 1.360(6) .
C14 N1 1.309(5) .
C14 N3 1.329(6) .
C15 N3 1.465(6) .
C15 C16 1.510(7) .
C16 C21 1.374(6) .
C16 C17 1.377(7) .
C17 C18 1.375(7) .
C18 C19 1.397(6) .
C19 C20 1.401(7) .
C19 C19 1.482(10) 5_686
C20 C21 1.376(8) .
N1 Zn1 2.057(4) .
N2 N3 1.362(5) .
O2 Zn1 1.967(3) .
O3 Zn1 2.106(3) 1_545
O4 Zn1 2.389(3) 1_545
O6 Zn1 2.128(3) .
O7 Zn1 2.230(3) .
Zn1 O3 2.106(3) 1_565
Zn1 O4 2.389(3) 1_565
Zn1 C8 2.582(4) 1_565
